data_2221174
loop_
_publ_author_name
'Wu, De-Hong'

_publ_section_title
;
 1-(1<i>H</i>-Benzimidazol-2-yl)-4-nitrobenzene dimethylformamide
 solvate
;
_journal_coeditor_code RZ2294
_journal_issue 3
_journal_name_full 'Acta Crystallographica Section E'
_journal_page_first o557
_journal_paper_doi 10.1107/S1600536809005315
_journal_volume 65
_journal_year 2009
_chemical_formula_iupac 'C13 H9 N3 O2, C3 H7 N O'
_chemical_formula_moiety 'C13 H9 N3 O2, C3 H7 N O'
_chemical_formula_sum 'C16 H16 N4 O3'
_chemical_formula_weight 312.33
_chemical_name_systematic
;
1-(1<i>H</i>-Benzimidazol-2-yl)-4-nitrobenzene dimethylformamide solvate
;
_space_group_IT_number 2
_symmetry_cell_setting triclinic
_symmetry_space_group_name_Hall '-P 1'
_symmetry_space_group_name_H-M 'P -1'
_atom_sites_solution_hydrogens geom
_atom_sites_solution_primary direct
_atom_sites_solution_secondary difmap
_audit_creation_method SHELXL-97
_cell_angle_alpha 84.534(10)
_cell_angle_beta 74.13(2)
_cell_angle_gamma 81.53(3)
_cell_formula_units_Z 2
_cell_length_a 6.6228(13)
_cell_length_b 10.601(2)
_cell_length_c 11.886(2)
_cell_measurement_reflns_used 5280
_cell_measurement_temperature 291(2)
_cell_measurement_theta_max 27.41
_cell_measurement_theta_min 3.225
_cell_volume 792.6(3)
_computing_cell_refinement 'CrystalClear (Rigaku, 2005)'
_computing_data_collection 'CrystalClear (Rigaku, 2005)'
_computing_data_reduction 'CrystalClear (Rigaku, 2005)'
_computing_molecular_graphics 'SHELXTL (Sheldrick, 2008)'
_computing_publication_material 'SHELXTL (Sheldrick, 2008)'
_computing_structure_refinement 'SHELXL97 (Sheldrick, 2008)'
_computing_structure_solution 'SHELXS97 (Sheldrick, 2008)'
_diffrn_ambient_temperature 291(2)
_diffrn_detector_area_resol_mean 13.6612
_diffrn_measured_fraction_theta_full 0.996
_diffrn_measured_fraction_theta_max 0.996
_diffrn_measurement_device_type 'Rigaku Mercury2'
_diffrn_measurement_method CCD_Profile_fitting
_diffrn_radiation_monochromator graphite
_diffrn_radiation_source 'fine-focus sealed tube'
_diffrn_radiation_type MoK\a
_diffrn_radiation_wavelength 0.71073
_diffrn_reflns_av_R_equivalents 0.0448
_diffrn_reflns_av_sigmaI/netI 0.0607
_diffrn_reflns_limit_h_max 8
_diffrn_reflns_limit_h_min -8
_diffrn_reflns_limit_k_max 12
_diffrn_reflns_limit_k_min -13
_diffrn_reflns_limit_l_max 14
_diffrn_reflns_limit_l_min -14
_diffrn_reflns_number 7352
_diffrn_reflns_theta_full 25.99
_diffrn_reflns_theta_max 25.99
_diffrn_reflns_theta_min 3.22
_diffrn_standards_number 0
_exptl_absorpt_coefficient_mu 0.093
_exptl_absorpt_correction_T_max 0.98
_exptl_absorpt_correction_T_min 0.96
_exptl_absorpt_correction_type multi-scan
_exptl_absorpt_process_details '(CrystalClear; Rigaku, 2005)'
_exptl_crystal_colour yellow
_exptl_crystal_density_diffrn 1.309
_exptl_crystal_density_method 'not measured'
_exptl_crystal_description block
_exptl_crystal_F_000 328
_exptl_crystal_size_max 0.30
_exptl_crystal_size_mid 0.26
_exptl_crystal_size_min 0.24
_refine_diff_density_max 0.120
_refine_diff_density_min -0.195
_refine_ls_extinction_method none
_refine_ls_goodness_of_fit_ref 1.013
_refine_ls_hydrogen_treatment constr
_refine_ls_matrix_type full
_refine_ls_number_parameters 210
_refine_ls_number_reflns 3102
_refine_ls_number_restraints 0
_refine_ls_restrained_S_all 1.013
_refine_ls_R_factor_all 0.1302
_refine_ls_R_factor_gt 0.0603
_refine_ls_shift/su_max 0.000
_refine_ls_shift/su_mean 0.000
_refine_ls_structure_factor_coef Fsqd
_refine_ls_weighting_details 'calc w=1/[\s^2^(Fo^2^)+(0.0586P)^2^] where P=(Fo^2^+2Fc^2^)/3'
_refine_ls_weighting_scheme calc
_refine_ls_wR_factor_gt 0.1216
_refine_ls_wR_factor_ref 0.1378
_reflns_number_gt 1567
_reflns_number_total 3102
_reflns_threshold_expression I>2\s(I)
_cod_data_source_file rz2294.cif
_cod_data_source_block I
_cod_depositor_comments
;
The following automatic conversions were performed:
'_symmetry_cell_setting' value 'Triclinic' changed to 'triclinic'
according to '/home/saulius/struct/CIF-dictionaries/cif_core.dic'
dictionary named 'cif_core.dic' version 2.4.1 from 2010-06-29.

Automatic conversion script
Id: cif_fix_enum 1527 2010-12-29 10:47:43Z saulius 

The following automatic conversions were performed:

'_symmetry_cell_setting' value 'Triclinic' changed to 'triclinic'
according to /home/saulius/struct/CIF-dictionaries/cif_core.dic
dictionary named 'cif_core.dic' version 2.4.1 from 2010-06-29.

Automatic conversion script
Id: cif_fix_values 1715 2011-07-08 13:25:40Z adriana 
;
_cod_database_code 2221174
_cod_database_fobs_code 2221174

loop_
_symmetry_equiv_pos_as_xyz
'x, y, z'
'-x, -y, -z'

loop_
_atom_site_type_symbol
_atom_site_label
_atom_site_fract_x
_atom_site_fract_y
_atom_site_fract_z
_atom_site_U_iso_or_equiv
_atom_site_adp_type
_atom_site_calc_flag
_atom_site_refinement_flags
_atom_site_occupancy
_atom_site_disorder_assembly
_atom_site_disorder_group
C C1 -0.0895(4) 0.3267(2) 0.7884(2) 0.0599(6) Uani d . 1 . .
C C2 -0.2701(4) 0.3902(2) 0.8605(2) 0.0798(8) Uani d . 1 . .
H H2A -0.2737 0.4732 0.8809 0.096 Uiso calc R 1 . .
C C3 -0.4438(5) 0.3249(3) 0.9006(2) 0.0857(8) Uani d . 1 . .
H H3A -0.5668 0.3643 0.9497 0.103 Uiso calc R 1 . .
C C4 -0.4385(4) 0.2011(2) 0.8689(2) 0.0798(8) Uani d . 1 . .
H H4A -0.5584 0.1597 0.8973 0.096 Uiso calc R 1 . .
C C5 -0.2605(4) 0.1383(2) 0.7965(2) 0.0658(7) Uani d . 1 . .
H H5A -0.2587 0.0557 0.7756 0.079 Uiso calc R 1 . .
C C6 -0.0832(4) 0.20250(19) 0.75577(18) 0.0540(6) Uani d . 1 . .
C C7 0.2234(4) 0.26232(18) 0.67137(18) 0.0535(6) Uani d . 1 . .
C C8 0.4421(4) 0.26378(18) 0.60121(18) 0.0520(6) Uani d . 1 . .
C C9 0.5535(4) 0.36846(19) 0.5917(2) 0.0605(6) Uani d . 1 . .
H H9A 0.4864 0.4414 0.6308 0.073 Uiso calc R 1 . .
C C10 0.7583(4) 0.3659(2) 0.5264(2) 0.0610(6) Uani d . 1 . .
H H10A 0.8299 0.4365 0.5202 0.073 Uiso calc R 1 . .
C C11 0.8578(4) 0.2568(2) 0.46957(19) 0.0564(6) Uani d . 1 . .
C C12 0.7539(4) 0.1508(2) 0.4773(2) 0.0667(7) Uani d . 1 . .
H H12A 0.8226 0.0777 0.4389 0.080 Uiso calc R 1 . .
C C13 0.5471(4) 0.1560(2) 0.5427(2) 0.0670(7) Uani d . 1 . .
H H13A 0.4757 0.0855 0.5480 0.080 Uiso calc R 1 . .
C C14 0.7196(4) 0.3189(2) 0.2083(2) 0.0751(7) Uani d . 1 . .
H H14A 0.5807 0.3254 0.2545 0.090 Uiso calc R 1 . .
C C15 1.0088(5) 0.1989(3) 0.0766(3) 0.1051(10) Uani d . 1 . .
H H15A 1.0684 0.2774 0.0694 0.158 Uiso calc R 1 . .
H H15B 1.0053 0.1771 0.0006 0.158 Uiso calc R 1 . .
H H15C 1.0940 0.1320 0.1093 0.158 Uiso calc R 1 . .
C C16 0.6700(5) 0.1095(2) 0.1649(3) 0.1028(10) Uani d . 1 . .
H H16A 0.5303 0.1337 0.2136 0.154 Uiso calc R 1 . .
H H16B 0.7355 0.0352 0.2002 0.154 Uiso calc R 1 . .
H H16C 0.6612 0.0908 0.0891 0.154 Uiso calc R 1 . .
N N1 0.1073(3) 0.36303(15) 0.73324(16) 0.0621(5) Uani d . 1 . .
H H1A 0.1515 0.4383 0.7376 0.074 Uiso d R 1 . .
N N2 0.1147(3) 0.16428(15) 0.68163(16) 0.0564(5) Uani d . 1 . .
N N3 1.0776(3) 0.2533(2) 0.39914(18) 0.0720(6) Uani d . 1 . .
N N4 0.7958(3) 0.21395(17) 0.15256(17) 0.0647(6) Uani d . 1 . .
O O1 1.1681(3) 0.34815(17) 0.39184(17) 0.0937(6) Uani d . 1 . .
O O2 1.1653(3) 0.15534(18) 0.35180(19) 0.1073(7) Uani d . 1 . .
O O3 0.8186(3) 0.40844(16) 0.20342(19) 0.1109(8) Uani d . 1 . .

loop_
_atom_site_aniso_label
_atom_site_aniso_U_11
_atom_site_aniso_U_22
_atom_site_aniso_U_33
_atom_site_aniso_U_12
_atom_site_aniso_U_13
_atom_site_aniso_U_23
C1 0.0662(17) 0.0574(14) 0.0553(15) -0.0032(13) -0.0130(13) -0.0147(12)
C2 0.086(2) 0.0740(17) 0.0737(18) -0.0067(16) -0.0048(16) -0.0276(14)
C3 0.071(2) 0.100(2) 0.0763(19) -0.0065(17) 0.0020(15) -0.0251(16)
C4 0.076(2) 0.0857(19) 0.0749(19) -0.0169(15) -0.0098(16) -0.0081(15)
C5 0.0683(18) 0.0643(15) 0.0641(16) -0.0103(14) -0.0141(14) -0.0081(13)
C6 0.0637(16) 0.0493(12) 0.0487(14) -0.0006(11) -0.0159(13) -0.0085(10)
C7 0.0644(17) 0.0431(12) 0.0561(15) 0.0000(11) -0.0212(13) -0.0119(11)
C8 0.0579(15) 0.0467(12) 0.0517(14) -0.0007(11) -0.0159(12) -0.0096(10)
C9 0.0636(17) 0.0448(13) 0.0702(16) 0.0021(11) -0.0139(14) -0.0144(11)
C10 0.0647(17) 0.0475(12) 0.0715(16) -0.0054(11) -0.0179(14) -0.0103(12)
C11 0.0571(15) 0.0576(14) 0.0540(14) -0.0015(12) -0.0149(12) -0.0094(11)
C12 0.0693(18) 0.0543(14) 0.0756(18) -0.0022(13) -0.0139(15) -0.0237(12)
C13 0.0667(18) 0.0564(14) 0.0773(17) -0.0107(12) -0.0098(15) -0.0243(13)
C14 0.0786(19) 0.0670(16) 0.0733(18) 0.0010(15) -0.0107(15) -0.0157(14)
C15 0.086(2) 0.116(2) 0.097(2) 0.0080(18) -0.0026(19) -0.0213(18)
C16 0.126(3) 0.0753(18) 0.118(3) -0.0349(19) -0.041(2) -0.0015(17)
N1 0.0643(13) 0.0478(10) 0.0726(13) -0.0072(9) -0.0103(11) -0.0195(9)
N2 0.0595(13) 0.0482(10) 0.0629(13) -0.0041(9) -0.0176(11) -0.0098(9)
N3 0.0658(15) 0.0694(14) 0.0772(15) -0.0028(12) -0.0122(12) -0.0158(12)
N4 0.0693(14) 0.0548(11) 0.0672(13) -0.0039(10) -0.0117(11) -0.0145(10)
O1 0.0768(13) 0.0837(12) 0.1160(16) -0.0240(11) -0.0070(11) -0.0164(11)
O2 0.0802(14) 0.0926(14) 0.1324(18) -0.0057(11) 0.0111(12) -0.0483(13)
O3 0.1330(19) 0.0708(12) 0.1336(18) -0.0294(12) -0.0241(14) -0.0360(12)

loop_
_atom_type_symbol
_atom_type_description
_atom_type_scat_dispersion_real
_atom_type_scat_dispersion_imag
_atom_type_scat_source
C C 0.0033 0.0016 'International Tables Vol C Tables 4.2.6.8 and 6.1.1.4'
H H 0.0000 0.0000 'International Tables Vol C Tables 4.2.6.8 and 6.1.1.4'
N N 0.0061 0.0033 'International Tables Vol C Tables 4.2.6.8 and 6.1.1.4'
O O 0.0106 0.0060 'International Tables Vol C Tables 4.2.6.8 and 6.1.1.4'

loop_
_geom_angle_atom_site_label_1
_geom_angle_atom_site_label_2
_geom_angle_atom_site_label_3
_geom_angle_site_symmetry_1
_geom_angle_site_symmetry_3
_geom_angle
_geom_angle_publ_flag
N1 C1 C2 . . 132.3(2) ?
N1 C1 C6 . . 105.77(19) ?
C2 C1 C6 . . 121.9(2) ?
C3 C2 C1 . . 117.2(2) ?
C3 C2 H2A . . 121.4 ?
C1 C2 H2A . . 121.4 ?
C2 C3 C4 . . 121.3(2) ?
C2 C3 H3A . . 119.4 ?
C4 C3 H3A . . 119.4 ?
C5 C4 C3 . . 121.8(3) ?
C5 C4 H4A . . 119.1 ?
C3 C4 H4A . . 119.1 ?
C4 C5 C6 . . 117.8(2) ?
C4 C5 H5A . . 121.1 ?
C6 C5 H5A . . 121.1 ?
C5 C6 N2 . . 130.4(2) ?
C5 C6 C1 . . 120.1(2) ?
N2 C6 C1 . . 109.5(2) ?
N2 C7 N1 . . 112.44(19) ?
N2 C7 C8 . . 124.12(18) ?
N1 C7 C8 . . 123.44(19) ?
C13 C8 C9 . . 117.9(2) ?
C13 C8 C7 . . 119.0(2) ?
C9 C8 C7 . . 123.09(19) ?
C10 C9 C8 . . 121.5(2) ?
C10 C9 H9A . . 119.3 ?
C8 C9 H9A . . 119.3 ?
C9 C10 C11 . . 119.0(2) ?
C9 C10 H10A . . 120.5 ?
C11 C10 H10A . . 120.5 ?
C10 C11 C12 . . 121.5(2) ?
C10 C11 N3 . . 119.3(2) ?
C12 C11 N3 . . 119.2(2) ?
C13 C12 C11 . . 118.5(2) ?
C13 C12 H12A . . 120.7 ?
C11 C12 H12A . . 120.7 ?
C12 C13 C8 . . 121.7(2) ?
C12 C13 H13A . . 119.2 ?
C8 C13 H13A . . 119.2 ?
O3 C14 N4 . . 124.4(3) ?
O3 C14 H14A . . 117.8 ?
N4 C14 H14A . . 117.8 ?
N4 C15 H15A . . 109.5 ?
N4 C15 H15B . . 109.5 ?
H15A C15 H15B . . 109.5 ?
N4 C15 H15C . . 109.5 ?
H15A C15 H15C . . 109.5 ?
H15B C15 H15C . . 109.5 ?
N4 C16 H16A . . 109.5 ?
N4 C16 H16B . . 109.5 ?
H16A C16 H16B . . 109.5 ?
N4 C16 H16C . . 109.5 ?
H16A C16 H16C . . 109.5 ?
H16B C16 H16C . . 109.5 ?
C7 N1 C1 . . 107.00(17) ?
C7 N1 H1A . . 126.3 ?
C1 N1 H1A . . 126.7 ?
C7 N2 C6 . . 105.30(17) ?
O2 N3 O1 . . 122.4(2) ?
O2 N3 C11 . . 118.7(2) ?
O1 N3 C11 . . 118.9(2) ?
C14 N4 C15 . . 120.7(2) ?
C14 N4 C16 . . 121.4(2) ?
C15 N4 C16 . . 117.9(2) ?

loop_
_geom_bond_atom_site_label_1
_geom_bond_atom_site_label_2
_geom_bond_site_symmetry_2
_geom_bond_distance
_geom_bond_publ_flag
C1 N1 . 1.381(3) ?
C1 C2 . 1.389(3) ?
C1 C6 . 1.400(3) ?
C2 C3 . 1.379(3) ?
C2 H2A . 0.9300 ?
C3 C4 . 1.393(3) ?
C3 H3A . 0.9300 ?
C4 C5 . 1.377(3) ?
C4 H4A . 0.9300 ?
C5 C6 . 1.392(3) ?
C5 H5A . 0.9300 ?
C6 N2 . 1.392(3) ?
C7 N2 . 1.327(2) ?
C7 N1 . 1.368(2) ?
C7 C8 . 1.462(3) ?
C8 C13 . 1.387(3) ?
C8 C9 . 1.400(3) ?
C9 C10 . 1.364(3) ?
C9 H9A . 0.9300 ?
C10 C11 . 1.381(3) ?
C10 H10A . 0.9300 ?
C11 C12 . 1.385(3) ?
C11 N3 . 1.464(3) ?
C12 C13 . 1.374(3) ?
C12 H12A . 0.9300 ?
C13 H13A . 0.9300 ?
C14 O3 . 1.219(3) ?
C14 N4 . 1.313(3) ?
C14 H14A . 0.9300 ?
C15 N4 . 1.448(3) ?
C15 H15A . 0.9600 ?
C15 H15B . 0.9600 ?
C15 H15C . 0.9600 ?
C16 N4 . 1.454(3) ?
C16 H16A . 0.9600 ?
C16 H16B . 0.9600 ?
C16 H16C . 0.9600 ?
N1 H1A . 0.8998 ?
N3 O2 . 1.220(2) ?
N3 O1 . 1.229(2) ?

loop_
_geom_hbond_atom_site_label_D
_geom_hbond_atom_site_label_H
_geom_hbond_atom_site_label_A
_geom_hbond_site_symmetry_A
_geom_hbond_distance_DH
_geom_hbond_distance_HA
_geom_hbond_distance_DA
_geom_hbond_angle_DHA
N1 H1A O3 2_666 0.90 1.89 2.753(2) 160.9
